data_4085481
loop_
_publ_author_name
'Ren, Peng'
'Pike, Sebastian D.'
'Pernik, Indrek'
'Weller, Andrew S.'
'Willis, Michael C.'

_publ_section_title
;
 Rh--POP Pincer Xantphos Complexes for C--S and C--H Activation.
 Implications for Carbothiolation Catalysis
;
_journal_issue 4
_journal_name_full Organometallics
_journal_page_first 711
_journal_paper_doi 10.1021/om500984y
_journal_volume 34
_journal_year 2015
_chemical_compound_source 'S10, CRL,University of Oxford'
_chemical_formula_moiety 'C32 H12 B1 F24, C54 H44 Cl2 O1 P2 Rh1'
_chemical_formula_sum 'C86 H56 B Cl2 F24 O P2 Rh'
_chemical_formula_weight 1807.91
_chemical_melting_point ?
_chemical_name_systematic 'Compound 7'
_space_group_IT_number 2
_symmetry_cell_setting triclinic
_symmetry_space_group_name_Hall '-P 1'
_symmetry_space_group_name_H-M 'P -1'
_atom_sites_solution_hydrogens difmap
_atom_sites_solution_primary direct
_audit_creation_date 14-04-29
_audit_creation_method CRYSTALS_ver_14.40
_cell_angle_alpha 107.4533(17)
_cell_angle_beta 99.9664(17)
_cell_angle_gamma 97.8760(19)
_cell_formula_units_Z 2
_cell_length_a 12.7495(3)
_cell_length_b 18.6412(4)
_cell_length_c 19.2796(3)
_cell_measurement_reflns_used 18884
_cell_measurement_temperature 150
_cell_measurement_theta_max 75
_cell_measurement_theta_min 4
_cell_volume 4217.25(16)
_computing_cell_refinement 'CrysAlis, (Oxford Diffraction, 2002)'
_computing_data_collection 'SuperNova, (Oxford Diffraction, 2010)'
_computing_data_reduction 'CrysAlis, (Oxford Diffraction, 2002)'
_computing_molecular_graphics 'CAMERON (Watkin et al., 1996)'
_computing_publication_material 'CRYSTALS (Betteridge et al., 2003)'
_computing_structure_refinement 'CRYSTALS (Betteridge et al., 2003)'
_computing_structure_solution 'SIR92 (Altomare et al., 1994)'
_diffrn_ambient_temperature 150
_diffrn_measured_fraction_theta_full 0.995
_diffrn_measured_fraction_theta_max 0.966
_diffrn_measurement_device Area
_diffrn_measurement_device_type 'Oxford Diffraction SuperNova'
_diffrn_measurement_method \w
_diffrn_radiation_monochromator graphite
_diffrn_radiation_type 'Cu K\a'
_diffrn_radiation_wavelength 1.54180
_diffrn_reflns_av_R_equivalents 0.019
_diffrn_reflns_limit_h_max 15
_diffrn_reflns_limit_h_min -14
_diffrn_reflns_limit_k_max 19
_diffrn_reflns_limit_k_min -23
_diffrn_reflns_limit_l_max 23
_diffrn_reflns_limit_l_min -22
_diffrn_reflns_number 31819
_diffrn_reflns_theta_full 68.366
_diffrn_reflns_theta_max 75.127
_diffrn_reflns_theta_min 2.893
_diffrn_standards_number 0
_exptl_absorpt_coefficient_mu 3.443
_exptl_absorpt_correction_T_max 0.71
_exptl_absorpt_correction_T_min 0.53
_exptl_absorpt_correction_type multi-scan
_exptl_absorpt_process_details 'CrysAlis, (Oxford Diffraction, 2002)'
_exptl_crystal_colour orange
_exptl_crystal_density_diffrn 1.424
_exptl_crystal_density_meas ?
_exptl_crystal_density_method 'not measured'
_exptl_crystal_description block
_exptl_crystal_F_000 1820
_exptl_crystal_size_max 0.200
_exptl_crystal_size_mid 0.150
_exptl_crystal_size_min 0.100
_refine_diff_density_max 2.70
_refine_diff_density_min -1.51
_refine_ls_extinction_method None
_refine_ls_goodness_of_fit_ref 0.9953
_refine_ls_hydrogen_treatment constr
_refine_ls_matrix_type full
_refine_ls_number_parameters 1194
_refine_ls_number_reflns 16743
_refine_ls_number_restraints 980
_refine_ls_R_factor_all 0.0748
_refine_ls_R_factor_gt 0.0718
_refine_ls_shift/su_max 0.0244884
_refine_ls_shift/su_mean 0.0006627
_refine_ls_structure_factor_coef Fsqd
_refine_ls_weighting_details
;
 Method= Modified Sheldrick 
 w=1/[\s^2^(F^2^) + ( 0.13P)^2^ +10.95P] 
 ,where P=(max(Fo^2^,0) + 2Fc^2^)/3 
;
_refine_ls_weighting_scheme calc
_refine_ls_wR_factor_all 0.2072
_refine_ls_wR_factor_gt 0.2038
_refine_ls_wR_factor_ref 0.2072
_reflns_limit_h_max 15
_reflns_limit_h_min -15
_reflns_limit_k_max 22
_reflns_limit_k_min -23
_reflns_limit_l_max 23
_reflns_limit_l_min 0
_reflns_number_gt 15550
_reflns_number_total 16811
_reflns_threshold_expression I>2.0\s(I)
_oxford_diffrn_Wilson_B_factor 2.46
_oxford_diffrn_Wilson_scale 0.13
_oxford_refine_ls_r_factor_ref 0.0748
_oxford_refine_ls_scale 2.84(3)
_oxford_reflns_number_all 16743
_oxford_reflns_threshold_expression_ref I>0.0\s(I)
_oxford_structure_analysis_title 'E:\Weller\118SDP14\Solve\118SDP1 At 10:28 on'
_cod_data_source_file om500984y_si_001.cif
_cod_data_source_block Compound118SDP14
_cod_depositor_comments
;
The following automatic conversions were performed:

'_chemical_melting_point' value 'not measured' was changed to '?' -
the value is undefined or not given.

'_exptl_crystal_density_meas' value 'not measured' was changed to '?'
- the value is perceived as not measured.

Automatic conversion script
Id: cif_fix_values 3008 2015-01-20 13:52:24Z robertas 

 Adding full bibliography for 4085478--4085487.cif.
;
_cod_original_sg_symbol_H-M 'P -1 '
_cod_original_formula_sum 'C86 H56 B1 Cl2 F24.00 O1 P2 Rh1'
_cod_database_code 4085481

loop_
_symmetry_equiv_pos_as_xyz
x,y,z
-x,-y,-z

loop_
_atom_site_label
_atom_site_type_symbol
_atom_site_fract_x
_atom_site_fract_y
_atom_site_fract_z
_atom_site_U_iso_or_equiv
_atom_site_occupancy
_atom_site_adp_type
_atom_site_refinement_flags_posn
_atom_site_refinement_flags_occupancy
_atom_site_disorder_assembly
_atom_site_disorder_group
F10 F 0.2291(3) 0.5713(2) 0.9370(3) 0.0812 1.0000 Uani . . . .
F11 F 0.0589(3) 0.5319(2) 0.9042(2) 0.0602 1.0000 Uani . . . .
F12 F 0.1246(5) 0.5971(2) 1.0170(2) 0.0852 1.0000 Uani . . . .
F16 F 0.3822(4) 0.1379(2) 1.0319(3) 0.0872 1.0000 Uani . . . .
F17 F 0.3523(4) 0.0301(2) 0.9480(3) 0.0802 1.0000 Uani . . . .
F18 F 0.2712(5) 0.0420(4) 1.0362(4) 0.1184 1.0000 Uani . . . .
F19 F -0.1648(3) 0.0506(2) 0.8491(3) 0.0819 1.0000 Uani . . . .
F20 F -0.0947(4) -0.0359(3) 0.7849(3) 0.1072 1.0000 Uani . . . .
F21 F -0.1006(4) -0.0275(3) 0.8941(4) 0.1156 1.0000 Uani . . . .
F31 F -0.2102(5) 0.3716(4) 0.7333(5) 0.1508 1.0000 Uani . . . .
F32 F -0.2911(3) 0.2632(3) 0.7080(2) 0.1024 1.0000 Uani . . . .
F33 F -0.2118(4) 0.3242(4) 0.8206(2) 0.1181 1.0000 Uani . . . .
B1 B 0.1698(4) 0.2608(3) 0.8577(3) 0.0308 1.0000 Uani . . . .
C1 C 0.3529(3) 0.7183(2) 0.8755(2) 0.0314 1.0000 Uani . . . .
C2 C 0.4134(4) 0.6719(2) 0.8353(2) 0.0351 1.0000 Uani . . . .
C3 C 0.4898(4) 0.6415(3) 0.8742(3) 0.0445 1.0000 Uani . . . .
C4 C 0.5030(5) 0.6594(3) 0.9505(3) 0.0491 1.0000 Uani . . . .
C5 C 0.4436(4) 0.7075(3) 0.9888(3) 0.0434 1.0000 Uani . . . .
C6 C 0.3668(4) 0.7382(2) 0.9524(2) 0.0354 1.0000 Uani . . . .
C7 C 0.3057(4) 0.7953(2) 0.9945(2) 0.0382 1.0000 Uani . . . .
C8 C 0.3759(5) 0.8764(3) 1.0168(3) 0.0544 1.0000 Uani . . . .
C9 C 0.2842(6) 0.7794(4) 1.0650(3) 0.0595 1.0000 Uani . . . .
C10 C 0.1998(4) 0.7937(2) 0.9419(2) 0.0344 1.0000 Uani . . . .
C11 C 0.1910(3) 0.7729(2) 0.8656(2) 0.0303 1.0000 Uani . . . .
C12 C 0.1009(3) 0.7788(2) 0.8162(2) 0.0304 1.0000 Uani . . . .
C13 C 0.0170(4) 0.8078(3) 0.8460(2) 0.0378 1.0000 Uani . . . .
C14 C 0.0219(4) 0.8262(3) 0.9216(3) 0.0467 1.0000 Uani . . . .
C15 C 0.1118(4) 0.8188(3) 0.9688(2) 0.0437 1.0000 Uani . . . .
C16 C 0.5263(4) 0.7070(3) 0.7273(3) 0.0417 1.0000 Uani . . . .
C17 C 0.5339(5) 0.7093(4) 0.6567(3) 0.0573 1.0000 Uani . . . .
C18 C 0.6256(5) 0.7520(5) 0.6476(4) 0.0694 1.0000 Uani . . . .
C19 C 0.7091(5) 0.7930(4) 0.7073(4) 0.0688 1.0000 Uani . . . .
C20 C 0.7023(5) 0.7913(4) 0.7774(4) 0.0658 1.0000 Uani . . . .
C21 C 0.6122(4) 0.7487(3) 0.7876(3) 0.0496 1.0000 Uani . . . .
C22 C 0.4036(4) 0.5527(3) 0.6954(3) 0.0501 1.0000 Uani . . . .
C23 C 0.4661(8) 0.5287(5) 0.6460(5) 0.0937 1.0000 Uani . . . .
C24 C 0.4614(12) 0.4508(6) 0.6122(7) 0.1315 1.0000 Uani . . . .
C25 C 0.3978(9) 0.3977(5) 0.6283(6) 0.1112 1.0000 Uani . . . .
C26 C 0.3334(6) 0.4204(4) 0.6792(6) 0.0882 1.0000 Uani . . . .
C27 C 0.3369(5) 0.4990(3) 0.7116(4) 0.0641 1.0000 Uani . . . .
C28 C 0.0933(3) 0.8514(2) 0.7064(2) 0.0324 1.0000 Uani . . . .
C29 C 0.1711(4) 0.9131(3) 0.7562(3) 0.0451 1.0000 Uani . . . .
C30 C 0.1786(5) 0.9859(3) 0.7482(3) 0.0547 1.0000 Uani . . . .
C31 C 0.1090(6) 0.9963(3) 0.6905(3) 0.0565 1.0000 Uani . . . .
C32 C 0.0306(6) 0.9360(3) 0.6422(3) 0.0559 1.0000 Uani . . . .
C33 C 0.0216(4) 0.8632(3) 0.6489(3) 0.0425 1.0000 Uani . . . .
C34 C -0.0324(3) 0.6950(2) 0.6644(2) 0.0303 1.0000 Uani . . . .
C35 C -0.0595(4) 0.6783(3) 0.5869(2) 0.0348 1.0000 Uani . . . .
C36 C -0.1573(4) 0.6295(3) 0.5452(3) 0.0439 1.0000 Uani . . . .
C37 C -0.2256(4) 0.5949(3) 0.5793(3) 0.0488 1.0000 Uani . . . .
C38 C -0.1972(4) 0.6086(3) 0.6546(3) 0.0499 1.0000 Uani . . . .
C39 C -0.1013(4) 0.6587(3) 0.6976(3) 0.0401 1.0000 Uani . . . .
C40 C 0.1567(3) 0.6069(2) 0.6944(2) 0.0331 1.0000 Uani . . . .
C41 C 0.1184(4) 0.5816(3) 0.7480(3) 0.0381 1.0000 Uani . . . .
C42 C 0.0505(5) 0.5099(3) 0.7274(3) 0.0468 1.0000 Uani . . . .
C43 C 0.0200(5) 0.4636(3) 0.6526(3) 0.0524 1.0000 Uani . . . .
C44 C 0.0584(4) 0.4884(3) 0.5988(3) 0.0461 1.0000 Uani . . . .
C45 C 0.1260(4) 0.5594(3) 0.6190(2) 0.0386 1.0000 Uani . . . .
C46 C 0.1679(4) 0.5933(3) 0.5684(2) 0.0424 1.0000 Uani . . . .
C47 C 0.2272(4) 0.6654(3) 0.5986(2) 0.0364 1.0000 Uani . . . .
C48 C 0.2731(4) 0.7098(3) 0.5552(3) 0.0427 1.0000 Uani . . . .
C49 C 0.3201(4) 0.6745(4) 0.4970(3) 0.0542 1.0000 Uani . . . .
C50 C 0.3640(5) 0.7159(5) 0.4561(3) 0.0700 1.0000 Uani . . . .
C51 C 0.3623(5) 0.7926(5) 0.4730(4) 0.0704 1.0000 Uani . . . .
C52 C 0.3153(6) 0.8286(5) 0.5286(4) 0.0695 1.0000 Uani . . . .
C53 C 0.2702(5) 0.7869(4) 0.5698(3) 0.0540 1.0000 Uani . . . .
C61 C 0.1686(3) 0.3358(2) 0.9288(2) 0.0300 1.0000 Uani . . . .
C62 C 0.1754(4) 0.3352(2) 1.0016(2) 0.0342 1.0000 Uani . . . .
C63 C 0.1748(3) 0.4007(2) 1.06010(19) 0.0383 1.0000 Uani D . . .
C64 C 0.1651(3) 0.4690(3) 1.0483(2) 0.0349 1.0000 Uani . . . .
C65 C 0.1578(3) 0.4710(2) 0.9767(2) 0.0337 1.0000 Uani . . . .
C66 C 0.1594(3) 0.4055(2) 0.9181(2) 0.0317 1.0000 Uani . . . .
C67 C 0.1744(3) 0.39329(17) 1.13520(14) 0.0613 1.0000 Uani D . . .
C68 C 0.1453(5) 0.5428(3) 0.9595(3) 0.0469 1.0000 Uani . . . .
C69 C 0.1449(4) 0.1818(2) 0.8790(2) 0.0339 1.0000 Uani . . . .
C70 C 0.0432(4) 0.1320(3) 0.8561(3) 0.0398 1.0000 Uani . . . .
C71 C 0.0254(4) 0.0673(3) 0.8779(3) 0.0469 1.0000 Uani . . . .
C72 C 0.1074(5) 0.0498(3) 0.9225(3) 0.0497 1.0000 Uani . . . .
C73 C 0.2082(5) 0.0974(3) 0.9459(3) 0.0463 1.0000 Uani . . . .
C74 C 0.2263(4) 0.1626(3) 0.9247(3) 0.0393 1.0000 Uani . . . .
C75 C -0.0838(5) 0.0149(3) 0.8499(4) 0.0603 1.0000 Uani . . . .
C76 C 0.3009(6) 0.0777(3) 0.9912(4) 0.0606 1.0000 Uani . . . .
C77 C 0.0773(3) 0.2583(2) 0.7860(2) 0.0315 1.0000 Uani . . . .
C78 C -0.0222(3) 0.2794(3) 0.7963(2) 0.0353 1.0000 Uani . . . .
C79 C -0.1010(4) 0.2806(3) 0.7377(3) 0.0401 1.0000 Uani . . . .
C80 C -0.0861(4) 0.2596(3) 0.6652(3) 0.0440 1.0000 Uani . . . .
C81 C 0.0103(3) 0.2381(3) 0.6538(2) 0.0507 1.0000 Uani D . . .
C82 C 0.0902(4) 0.2375(3) 0.7129(3) 0.0394 1.0000 Uani . . . .
C83 C -0.2021(5) 0.3081(4) 0.7520(3) 0.0579 1.0000 Uani . . . .
C84 C 0.0327(3) 0.2140(2) 0.57684(14) 0.0775 1.0000 Uani D . . .
C85 C 0.2890(3) 0.2680(2) 0.8364(2) 0.0302 1.0000 Uani . . . .
C86 C 0.3633(3) 0.3376(2) 0.8582(2) 0.0313 1.0000 Uani . . . .
C87 C 0.4616(3) 0.3426(2) 0.8350(2) 0.0375 1.0000 Uani D . . .
C88 C 0.4897(4) 0.2791(3) 0.7907(3) 0.0430 1.0000 Uani . . . .
C89 C 0.4173(4) 0.2093(2) 0.7679(3) 0.0542 1.0000 Uani D . . .
C90 C 0.3202(4) 0.2042(3) 0.7918(3) 0.0395 1.0000 Uani . . . .
C91 C 0.5402(2) 0.41799(15) 0.86325(18) 0.0567 1.0000 Uani D . . .
C92 C 0.4487(3) 0.14060(17) 0.7226(2) 0.0830 1.0000 Uani D . . .
O1 O 0.2769(2) 0.74744(17) 0.83445(15) 0.0308 1.0000 Uani . . . .
P1 P 0.40042(9) 0.65416(6) 0.73582(6) 0.0349 1.0000 Uani . . . .
P2 P 0.09736(8) 0.75748(6) 0.71679(5) 0.0270 1.0000 Uani . . . .
Rh1 Rh 0.25247(2) 0.708314(17) 0.710916(15) 0.0291 1.0000 Uani . . . .
F141 F 0.0989(7) 0.3411(4) 1.1341(2) 0.1147 0.515(9) Uani D P 2 2
F130 F 0.1625(7) 0.4553(3) 1.1838(2) 0.0617 0.515(9) Uani D P 2 2
F131 F 0.2285(7) 0.4530(3) 1.1897(3) 0.1189 0.485(9) Uani D P 2 1
F140 F 0.0788(5) 0.3823(5) 1.1476(3) 0.0791 0.485(9) Uani D P 2 1
F150 F 0.2160(7) 0.3361(4) 1.1454(3) 0.0620 0.485(9) Uani D P 2 1
F151 F 0.2621(6) 0.3775(5) 1.1651(3) 0.1102 0.515(9) Uani D P 2 2
Cl202 Cl 0.5055(8) 0.9229(6) 0.6649(6) 0.1924 0.488(6) Uani D P 1 1
Cl200 Cl 0.3702(5) 0.8256(4) 0.7244(3) 0.1226 0.488(6) Uani D P 1 1
Cl300 Cl 0.3931(3) 0.8492(2) 0.7750(3) 0.0737 0.512(6) Uani D P 1 2
Cl302 Cl 0.5845(3) 0.9613(2) 0.7959(3) 0.1061 0.512(6) Uani D P 1 2
F230 F 0.5105(6) 0.1083(4) 0.7617(4) 0.1363 0.755(8) Uani D P 3 1
F231 F 0.5529(5) 0.1389(5) 0.7412(6) 0.0681 0.245(8) Uani D P 3 2
F220 F 0.4307(11) 0.1312(5) 0.6504(4) 0.1037 0.245(8) Uani D P 3 2
F221 F 0.5045(5) 0.1526(3) 0.6742(4) 0.1146 0.755(8) Uani D P 3 1
F240 F 0.3657(4) 0.0842(2) 0.6814(3) 0.0771 0.755(8) Uani D P 3 1
F241 F 0.3977(9) 0.0755(3) 0.7255(7) 0.0946 0.245(8) Uani D P 3 2
F250 F 0.6013(6) 0.4307(3) 0.9294(3) 0.1088 0.737(12) Uani D P 4 2
F251 F 0.6375(6) 0.4133(4) 0.8958(10) 0.0667 0.263(12) Uani D P 4 1
F260 F 0.4915(4) 0.4765(2) 0.8693(5) 0.0870 0.737(12) Uani D P 4 2
F261 F 0.5088(9) 0.4710(4) 0.9128(8) 0.0773 0.263(12) Uani D P 4 1
F270 F 0.5542(12) 0.4460(6) 0.8101(4) 0.0829 0.263(12) Uani D P 4 1
F271 F 0.6072(5) 0.4232(3) 0.8193(4) 0.0842 0.737(12) Uani D P 4 2
F290 F -0.0535(5) 0.2088(7) 0.5242(2) 0.1052 0.666(16) Uani D P 5 2
F291 F -0.0203(12) 0.2463(9) 0.5327(4) 0.0850 0.334(16) Uani D P 5 1
F300 F 0.0609(9) 0.1458(4) 0.5587(3) 0.0973 0.666(16) Uani D P 5 2
F301 F 0.0035(14) 0.1392(4) 0.5428(5) 0.1037 0.334(16) Uani D P 5 1
F280 F 0.1130(7) 0.2632(4) 0.5702(3) 0.0918 0.666(16) Uani D P 5 2
F281 F 0.1368(5) 0.2328(10) 0.5780(3) 0.0890 0.334(16) Uani D P 5 1
C301 C 0.4820(13) 0.9329(9) 0.8363(6) 0.1301 0.512(6) Uani D P 1 2
C201 C 0.4836(16) 0.9029(12) 0.7465(5) 0.1611 0.488(6) Uani D P 1 1
H31 H 0.5317 0.6090 0.8487 0.0538 1.0000 Uiso R . . .
H41 H 0.5532 0.6393 0.9758 0.0581 1.0000 Uiso R . . .
H51 H 0.4540 0.7192 1.0398 0.0518 1.0000 Uiso R . . .
H81 H 0.3365 0.9147 1.0408 0.0829 1.0000 Uiso R . . .
H83 H 0.4427 0.8805 1.0514 0.0831 1.0000 Uiso R . . .
H82 H 0.3922 0.8871 0.9720 0.0828 1.0000 Uiso R . . .
H91 H 0.2564 0.8207 1.0930 0.0901 1.0000 Uiso R . . .
H92 H 0.3521 0.7773 1.0941 0.0896 1.0000 Uiso R . . .
H93 H 0.2326 0.7319 1.0514 0.0899 1.0000 Uiso R . . .
H131 H -0.0422 0.8155 0.8153 0.0453 1.0000 Uiso R . . .
H141 H -0.0350 0.8430 0.9410 0.0553 1.0000 Uiso R . . .
H151 H 0.1134 0.8313 1.0194 0.0522 1.0000 Uiso R . . .
H171 H 0.4772 0.6820 0.6156 0.0691 1.0000 Uiso R . . .
H181 H 0.6294 0.7531 0.5999 0.0810 1.0000 Uiso R . . .
H191 H 0.7701 0.8231 0.7017 0.0813 1.0000 Uiso R . . .
H201 H 0.7597 0.8192 0.8190 0.0781 1.0000 Uiso R . . .
H211 H 0.6077 0.7482 0.8353 0.0600 1.0000 Uiso R . . .
H231 H 0.5118 0.5646 0.6343 0.1102 1.0000 Uiso R . . .
H241 H 0.5024 0.4356 0.5764 0.1563 1.0000 Uiso R . . .
H251 H 0.3989 0.3461 0.6077 0.1359 1.0000 Uiso R . . .
H261 H 0.2872 0.3838 0.6913 0.1039 1.0000 Uiso R . . .
H271 H 0.2939 0.5160 0.7446 0.0792 1.0000 Uiso R . . .
H291 H 0.2197 0.9048 0.7950 0.0539 1.0000 Uiso R . . .
H301 H 0.2315 1.0280 0.7819 0.0651 1.0000 Uiso R . . .
H311 H 0.1149 1.0435 0.6830 0.0682 1.0000 Uiso R . . .
H321 H -0.0171 0.9441 0.6051 0.0657 1.0000 Uiso R . . .
H331 H -0.0325 0.8231 0.6163 0.0501 1.0000 Uiso R . . .
H351 H -0.0120 0.6995 0.5634 0.0418 1.0000 Uiso R . . .
H361 H -0.1750 0.6193 0.4933 0.0520 1.0000 Uiso R . . .
H371 H -0.2891 0.5614 0.5505 0.0580 1.0000 Uiso R . . .
H381 H -0.2433 0.5845 0.6778 0.0603 1.0000 Uiso R . . .
H391 H -0.0837 0.6680 0.7494 0.0472 1.0000 Uiso R . . .
H411 H 0.1382 0.6125 0.7983 0.0460 1.0000 Uiso R . . .
H421 H 0.0272 0.4931 0.7634 0.0565 1.0000 Uiso R . . .
H431 H -0.0271 0.4161 0.6387 0.0622 1.0000 Uiso R . . .
H441 H 0.0401 0.4568 0.5489 0.0543 1.0000 Uiso R . . .
H461 H 0.1533 0.5658 0.5169 0.0511 1.0000 Uiso R . . .
H491 H 0.3221 0.6221 0.4848 0.0656 1.0000 Uiso R . . .
H501 H 0.3939 0.6913 0.4167 0.0818 1.0000 Uiso R . . .
H511 H 0.3941 0.8208 0.4466 0.0832 1.0000 Uiso R . . .
H521 H 0.3131 0.8803 0.5389 0.0835 1.0000 Uiso R . . .
H531 H 0.2395 0.8120 0.6083 0.0639 1.0000 Uiso R . . .
H621 H 0.1811 0.2891 1.0118 0.0410 1.0000 Uiso R . . .
H641 H 0.1657 0.5120 1.0866 0.0418 1.0000 Uiso R . . .
H661 H 0.1532 0.4082 0.8700 0.0381 1.0000 Uiso R . . .
H701 H -0.0150 0.1424 0.8258 0.0480 1.0000 Uiso R . . .
H721 H 0.0958 0.0058 0.9348 0.0584 1.0000 Uiso R . . .
H741 H 0.2957 0.1949 0.9416 0.0474 1.0000 Uiso R . . .
H781 H -0.0371 0.2927 0.8436 0.0420 1.0000 Uiso R . . .
H801 H -0.1393 0.2605 0.6254 0.0522 1.0000 Uiso R . . .
H821 H 0.1537 0.2214 0.7031 0.0471 1.0000 Uiso R . . .
H861 H 0.3467 0.3824 0.8893 0.0385 1.0000 Uiso R . . .
H881 H 0.5570 0.2832 0.7765 0.0513 1.0000 Uiso R . . .
H901 H 0.2742 0.1560 0.7773 0.0471 1.0000 Uiso R . . .
H3012 H 0.4408 0.9737 0.8436 0.1521 0.512(6) Uiso R P 1 2
H3011 H 0.5104 0.9281 0.8846 0.1522 0.512(6) Uiso R P 1 2
H2011 H 0.4725 0.9495 0.7816 0.2020 0.488(6) Uiso R P 1 1
H2012 H 0.5476 0.8874 0.7682 0.2021 0.488(6) Uiso R P 1 1

loop_
_atom_site_aniso_label
_atom_site_aniso_U_11
_atom_site_aniso_U_22
_atom_site_aniso_U_33
_atom_site_aniso_U_23
_atom_site_aniso_U_13
_atom_site_aniso_U_12
F10 0.058(2) 0.070(2) 0.137(4) 0.070(3) 0.021(2) 0.0031(17)
F11 0.0597(19) 0.067(2) 0.064(2) 0.0316(17) 0.0093(16) 0.0270(16)
F12 0.154(4) 0.0462(18) 0.054(2) 0.0091(16) 0.020(2) 0.037(2)
F16 0.103(3) 0.069(2) 0.076(3) 0.024(2) -0.018(2) 0.019(2)
F17 0.080(3) 0.073(2) 0.089(3) 0.020(2) 0.020(2) 0.033(2)
F18 0.117(4) 0.168(5) 0.153(5) 0.137(5) 0.067(4) 0.065(4)
F19 0.051(2) 0.0526(19) 0.119(4) 0.001(2) 0.018(2) -0.0017(16)
F20 0.079(3) 0.079(3) 0.108(4) -0.041(3) 0.044(3) -0.033(2)
F21 0.082(3) 0.108(4) 0.179(6) 0.087(4) 0.041(3) -0.015(3)
F31 0.111(5) 0.119(5) 0.272(10) 0.089(6) 0.089(6) 0.074(4)
F32 0.0357(18) 0.166(5) 0.069(3) -0.014(3) 0.0130(17) 0.016(2)
F33 0.077(3) 0.235(7) 0.042(2) 0.016(3) 0.0196(19) 0.091(4)
B1 0.033(2) 0.031(2) 0.027(2) 0.0087(17) 0.0106(18) 0.0018(17)
C1 0.034(2) 0.0295(18) 0.0275(19) 0.0113(15) -0.0032(16) 0.0026(15)
C2 0.035(2) 0.034(2) 0.033(2) 0.0126(17) -0.0023(17) 0.0070(17)
C3 0.043(2) 0.040(2) 0.048(3) 0.017(2) -0.001(2) 0.012(2)
C4 0.054(3) 0.047(3) 0.046(3) 0.023(2) -0.007(2) 0.014(2)
C5 0.054(3) 0.039(2) 0.032(2) 0.0157(18) -0.006(2) 0.005(2)
C6 0.044(2) 0.0275(19) 0.029(2) 0.0108(16) -0.0026(17) -0.0003(17)
C7 0.051(3) 0.033(2) 0.024(2) 0.0074(16) -0.0023(18) 0.0039(18)
C8 0.055(3) 0.031(2) 0.057(3) 0.003(2) -0.013(2) 0.003(2)
C9 0.089(4) 0.066(3) 0.029(2) 0.019(2) 0.011(3) 0.028(3)
C10 0.043(2) 0.0315(19) 0.0248(19) 0.0086(16) 0.0031(17) 0.0023(17)
C11 0.034(2) 0.0299(18) 0.0241(19) 0.0066(15) 0.0055(15) 0.0038(15)
C12 0.033(2) 0.035(2) 0.0217(18) 0.0067(15) 0.0069(15) 0.0066(16)
C13 0.033(2) 0.049(2) 0.028(2) 0.0077(18) 0.0068(16) 0.0083(18)
C14 0.043(3) 0.065(3) 0.028(2) 0.006(2) 0.0148(19) 0.012(2)
C15 0.051(3) 0.054(3) 0.0202(19) 0.0047(18) 0.0099(18) 0.004(2)
C16 0.033(2) 0.050(3) 0.044(3) 0.014(2) 0.0067(19) 0.0187(19)
C17 0.040(3) 0.089(4) 0.047(3) 0.023(3) 0.011(2) 0.020(3)
C18 0.055(3) 0.108(5) 0.071(4) 0.049(4) 0.031(3) 0.032(4)
C19 0.045(3) 0.085(5) 0.089(5) 0.040(4) 0.025(3) 0.013(3)
C20 0.042(3) 0.074(4) 0.074(4) 0.020(3) 0.009(3) 0.003(3)
C21 0.037(2) 0.058(3) 0.049(3) 0.015(2) 0.005(2) 0.008(2)
C22 0.046(3) 0.042(3) 0.047(3) -0.001(2) -0.007(2) 0.016(2)
C23 0.110(7) 0.070(5) 0.099(6) 0.003(4) 0.045(5) 0.039(5)
C24 0.169(12) 0.080(7) 0.133(10) -0.012(6) 0.065(9) 0.054(7)
C25 0.116(8) 0.055(4) 0.118(8) -0.024(5) -0.005(6) 0.033(5)
C26 0.068(4) 0.044(3) 0.123(7) 0.015(4) -0.031(4) 0.008(3)
C27 0.051(3) 0.043(3) 0.089(5) 0.015(3) 0.001(3) 0.015(2)
C28 0.034(2) 0.037(2) 0.0269(19) 0.0093(16) 0.0108(16) 0.0080(16)
C29 0.053(3) 0.040(2) 0.035(2) 0.0088(19) 0.005(2) 0.000(2)
C30 0.074(4) 0.039(3) 0.044(3) 0.008(2) 0.014(3) -0.002(2)
C31 0.090(4) 0.036(2) 0.049(3) 0.017(2) 0.024(3) 0.013(3)
C32 0.078(4) 0.051(3) 0.045(3) 0.022(2) 0.009(3) 0.023(3)
C33 0.050(3) 0.041(2) 0.035(2) 0.0128(19) 0.005(2) 0.012(2)
C34 0.032(2) 0.0339(19) 0.0238(18) 0.0081(15) 0.0041(15) 0.0078(16)
C35 0.035(2) 0.043(2) 0.0236(19) 0.0073(17) 0.0053(16) 0.0110(18)
C36 0.042(2) 0.051(3) 0.026(2) 0.0009(19) -0.0027(18) 0.010(2)
C37 0.035(2) 0.049(3) 0.046(3) 0.003(2) -0.002(2) -0.001(2)
C38 0.040(3) 0.054(3) 0.047(3) 0.012(2) 0.007(2) -0.007(2)
C39 0.039(2) 0.049(3) 0.029(2) 0.0123(19) 0.0063(18) 0.0013(19)
C40 0.034(2) 0.037(2) 0.027(2) 0.0076(16) 0.0040(16) 0.0126(17)
C41 0.045(2) 0.035(2) 0.032(2) 0.0078(17) 0.0071(18) 0.0091(18)
C42 0.055(3) 0.040(2) 0.047(3) 0.016(2) 0.012(2) 0.009(2)
C43 0.051(3) 0.036(2) 0.057(3) 0.003(2) 0.004(2) 0.001(2)
C44 0.045(3) 0.040(2) 0.036(2) -0.0052(19) -0.001(2) 0.007(2)
C45 0.035(2) 0.046(2) 0.030(2) 0.0040(18) 0.0047(17) 0.0136(19)
C46 0.042(2) 0.057(3) 0.025(2) 0.0052(19) 0.0076(17) 0.019(2)
C47 0.033(2) 0.051(2) 0.026(2) 0.0088(18) 0.0083(16) 0.0164(18)
C48 0.033(2) 0.071(3) 0.028(2) 0.019(2) 0.0071(17) 0.015(2)
C49 0.047(3) 0.088(4) 0.037(3) 0.026(3) 0.016(2) 0.024(3)
C50 0.056(3) 0.133(7) 0.041(3) 0.044(4) 0.025(3) 0.031(4)
C51 0.055(3) 0.117(6) 0.060(4) 0.055(4) 0.024(3) 0.016(4)
C52 0.068(4) 0.090(5) 0.071(4) 0.051(4) 0.024(3) 0.016(3)
C53 0.052(3) 0.075(4) 0.049(3) 0.033(3) 0.021(2) 0.018(3)
C61 0.0264(18) 0.035(2) 0.0271(19) 0.0094(16) 0.0075(15) 0.0022(15)
C62 0.038(2) 0.036(2) 0.031(2) 0.0128(17) 0.0117(17) 0.0056(17)
C63 0.045(2) 0.046(2) 0.029(2) 0.0160(17) 0.0161(17) 0.0094(18)
C64 0.033(2) 0.037(2) 0.030(2) 0.0046(17) 0.0092(16) 0.0033(17)
C65 0.032(2) 0.034(2) 0.032(2) 0.0100(17) 0.0060(16) 0.0031(16)
C66 0.0310(19) 0.036(2) 0.0265(19) 0.0107(16) 0.0058(15) 0.0015(16)
C67 0.097(3) 0.069(2) 0.0316(19) 0.0236(18) 0.028(2) 0.028(2)
C68 0.060(3) 0.038(2) 0.040(3) 0.010(2) 0.010(2) 0.009(2)
C69 0.041(2) 0.0299(19) 0.030(2) 0.0063(16) 0.0145(17) 0.0025(16)
C70 0.043(2) 0.032(2) 0.042(2) 0.0058(18) 0.020(2) 0.0025(18)
C71 0.053(3) 0.032(2) 0.055(3) 0.006(2) 0.033(2) 0.000(2)
C72 0.076(4) 0.030(2) 0.055(3) 0.018(2) 0.039(3) 0.012(2)
C73 0.067(3) 0.036(2) 0.044(3) 0.018(2) 0.024(2) 0.014(2)
C74 0.050(3) 0.033(2) 0.038(2) 0.0133(18) 0.015(2) 0.0053(18)
C75 0.058(3) 0.033(2) 0.087(4) 0.006(3) 0.043(3) -0.002(2)
C76 0.090(5) 0.047(3) 0.057(3) 0.030(3) 0.021(3) 0.018(3)
C77 0.031(2) 0.034(2) 0.028(2) 0.0088(16) 0.0091(16) 0.0012(16)
C78 0.031(2) 0.042(2) 0.028(2) 0.0050(17) 0.0095(16) 0.0028(17)
C79 0.033(2) 0.046(2) 0.034(2) 0.0035(19) 0.0078(18) 0.0049(18)
C80 0.037(2) 0.060(3) 0.033(2) 0.014(2) 0.0053(18) 0.008(2)
C81 0.042(2) 0.087(3) 0.029(2) 0.023(2) 0.0129(18) 0.018(2)
C82 0.031(2) 0.055(3) 0.032(2) 0.0119(19) 0.0107(17) 0.0079(19)
C83 0.042(3) 0.078(4) 0.043(3) 0.003(3) 0.006(2) 0.022(3)
C84 0.058(3) 0.140(4) 0.038(2) 0.027(2) 0.017(2) 0.030(3)
C85 0.0287(19) 0.035(2) 0.0277(19) 0.0126(16) 0.0064(15) 0.0045(15)
C86 0.0288(19) 0.034(2) 0.033(2) 0.0149(16) 0.0054(16) 0.0052(16)
C87 0.0291(19) 0.044(2) 0.045(2) 0.0247(19) 0.0078(17) 0.0056(16)
C88 0.030(2) 0.054(3) 0.050(3) 0.020(2) 0.0147(19) 0.0084(19)
C89 0.048(2) 0.049(2) 0.066(3) 0.011(2) 0.029(2) 0.012(2)
C90 0.036(2) 0.037(2) 0.041(2) 0.0085(19) 0.0107(18) 0.0013(17)
C91 0.043(2) 0.051(2) 0.081(3) 0.032(2) 0.017(2) -0.0007(18)
C92 0.070(2) 0.066(2) 0.098(3) -0.007(2) 0.040(2) 0.015(2)
O1 0.0344(15) 0.0366(14) 0.0205(13) 0.0087(11) 0.0029(11) 0.0107(12)
P1 0.0305(5) 0.0384(5) 0.0313(5) 0.0062(4) 0.0015(4) 0.0115(4)
P2 0.0266(5) 0.0330(5) 0.0203(4) 0.0073(4) 0.0043(3) 0.0069(4)
Rh1 0.02783(17) 0.03655(18) 0.02190(17) 0.00813(12) 0.00400(11) 0.00900(12)
F141 0.194(8) 0.079(5) 0.051(4) 0.019(4) 0.039(5) -0.046(5)
F130 0.094(5) 0.086(4) 0.016(2) 0.012(2) 0.019(3) 0.058(4)
F131 0.192(8) 0.085(5) 0.042(4) 0.022(4) -0.009(5) -0.053(6)
F140 0.093(5) 0.128(6) 0.074(4) 0.074(4) 0.057(4) 0.071(4)
F150 0.105(5) 0.073(4) 0.018(3) 0.019(3) 0.009(3) 0.049(4)
F151 0.136(6) 0.170(7) 0.041(4) 0.028(5) 0.021(4) 0.102(5)
Cl202 0.160(7) 0.184(8) 0.195(8) 0.015(6) 0.014(6) 0.049(6)
Cl200 0.103(4) 0.164(5) 0.065(3) -0.010(3) -0.004(2) 0.049(3)
Cl300 0.0642(19) 0.076(2) 0.093(3) 0.036(2) 0.0305(19) 0.0188(16)
Cl302 0.073(2) 0.078(2) 0.126(4) 0.013(2) -0.023(2) -0.0138(18)
F230 0.128(5) 0.099(4) 0.141(5) -0.018(4) -0.004(4) 0.062(4)
F231 0.049(4) 0.046(5) 0.106(6) 0.001(5) 0.049(4) 0.013(4)
F220 0.090(6) 0.090(6) 0.103(5) -0.012(6) 0.024(6) 0.020(5)
F221 0.095(4) 0.090(3) 0.123(4) -0.030(3) 0.081(3) -0.021(3)
F240 0.070(3) 0.054(2) 0.085(3) -0.016(2) 0.043(3) -0.003(2)
F241 0.084(6) 0.066(5) 0.115(6) -0.009(5) 0.047(5) 0.011(5)
F250 0.099(5) 0.109(5) 0.082(4) 0.042(3) -0.029(4) -0.062(4)
F251 0.035(5) 0.057(6) 0.093(8) 0.015(6) 0.001(5) -0.001(5)
F260 0.063(3) 0.043(2) 0.159(6) 0.037(3) 0.037(3) 0.001(2)
F261 0.068(7) 0.055(6) 0.099(8) 0.012(6) 0.037(6) -0.014(5)
F270 0.081(8) 0.071(7) 0.097(7) 0.049(6) 0.015(6) -0.021(6)
F271 0.061(3) 0.074(3) 0.122(4) 0.032(3) 0.050(3) -0.009(3)
F290 0.057(3) 0.212(7) 0.038(3) 0.028(4) 0.010(2) 0.031(4)
F291 0.080(7) 0.149(8) 0.039(5) 0.055(5) 0.017(5) 0.006(6)
F300 0.094(5) 0.140(5) 0.039(3) -0.010(3) 0.024(3) 0.038(4)
F301 0.093(8) 0.148(7) 0.050(6) 0.004(6) 0.019(6) 0.020(7)
F280 0.082(4) 0.160(6) 0.063(3) 0.061(4) 0.045(3) 0.032(4)
F281 0.055(5) 0.170(9) 0.050(5) 0.036(6) 0.023(4) 0.034(6)
C301 0.101(7) 0.128(7) 0.128(7) 0.019(7) -0.005(6) 0.008(6)
C201 0.124(8) 0.173(9) 0.145(8) -0.005(8) 0.011(8) 0.047(7)

loop_
_atom_type_symbol
_atom_type_scat_dispersion_real
_atom_type_scat_dispersion_imag
_atom_type_scat_Cromer_Mann_a1
_atom_type_scat_Cromer_Mann_b1
_atom_type_scat_Cromer_Mann_a2
_atom_type_scat_Cromer_Mann_b2
_atom_type_scat_Cromer_Mann_a3
_atom_type_scat_Cromer_Mann_b3
_atom_type_scat_Cromer_Mann_a4
_atom_type_scat_Cromer_Mann_b4
_atom_type_scat_Cromer_Mann_c
_atom_type_scat_source
Rh 0.0927 3.6045 19.2957 0.7515 14.3501 8.2176 4.7343 25.8749 1.2892 98.6062 5.3280 'International Tables Vol C 4.2.6.8 and 6.1.1.4'
P 0.2955 0.4335 6.4345 1.9067 4.1791 27.1570 1.7800 0.5260 1.4908 68.1645 1.1149 'International Tables Vol C 4.2.6.8 and 6.1.1.4'
B 0.0090 0.0039 2.0545 23.2185 1.3326 1.0210 1.0979 60.3498 0.7068 0.1403 -0.1932 'International Tables Vol C 4.2.6.8 and 6.1.1.4'
F 0.0727 0.0534 3.5392 10.2825 2.6412 4.2944 1.5170 0.2615 1.0243 26.1476 0.2776 'International Tables Vol C 4.2.6.8 and 6.1.1.4'
O 0.0492 0.0322 3.0485 13.2771 2.2868 5.7011 1.5463 0.3239 0.8670 32.9089 0.2508 'International Tables Vol C 4.2.6.8 and 6.1.1.4'
C 0.0181 0.0091 2.3100 20.8439 1.0200 10.2075 1.5886 0.5687 0.8650 51.6512 0.2156 'International Tables Vol C 4.2.6.8 and 6.1.1.4'
H 0.0000 0.0000 0.4930 10.5109 0.3229 26.1257 0.1402 3.1424 0.0408 57.7998 0.0030 'International Tables Vol C 4.2.6.8 and 6.1.1.4'
Cl 0.3639 0.7018 11.4604 0.0104 7.1964 1.1662 6.2556 18.5194 1.6455 47.7784 -9.5574 'International Tables Vol C 4.2.6.8 and 6.1.1.4'

loop_
_geom_angle_atom_site_label_1
_geom_angle_atom_site_label_2
_geom_angle_atom_site_label_3
_geom_angle
_geom_angle_publ_flag
C61 B1 C69 109.9(3) yes
C61 B1 C77 108.2(3) yes
C69 B1 C77 110.9(3) yes
C61 B1 C85 110.3(3) yes
C69 B1 C85 108.6(3) yes
C77 B1 C85 108.9(3) yes
C2 C1 C6 123.1(4) yes
C2 C1 O1 116.6(4) yes
C6 C1 O1 120.2(4) yes
C1 C2 C3 118.3(4) yes
C1 C2 P1 121.5(3) yes
C3 C2 P1 120.1(4) yes
C2 C3 C4 119.2(5) yes
C2 C3 H31 120.8 no
C4 C3 H31 120.0 no
C3 C4 C5 120.7(4) yes
C3 C4 H41 119.0 no
C5 C4 H41 120.3 no
C4 C5 C6 121.8(4) yes
C4 C5 H51 119.5 no
C6 C5 H51 118.7 no
C5 C6 C1 116.7(4) yes
C5 C6 C7 122.3(4) yes
C1 C6 C7 120.8(4) yes
C6 C7 C8 107.8(4) yes
C6 C7 C9 111.8(4) yes
C8 C7 C9 109.4(4) yes
C6 C7 C10 109.3(3) yes
C8 C7 C10 106.9(4) yes
C9 C7 C10 111.5(4) yes
C7 C8 H81 109.7 no
C7 C8 H83 109.6 no
H81 C8 H83 108.9 no
C7 C8 H82 110.4 no
H81 C8 H82 108.2 no
H83 C8 H82 109.9 no
C7 C9 H91 108.4 no
C7 C9 H92 108.2 no
H91 C9 H92 109.0 no
C7 C9 H93 110.1 no
H91 C9 H93 110.2 no
H92 C9 H93 110.9 no
C7 C10 C11 120.9(4) yes
C7 C10 C15 121.8(4) yes
C11 C10 C15 117.1(4) yes
C10 C11 C12 123.0(4) yes
C10 C11 O1 120.2(4) yes
C12 C11 O1 116.7(3) yes
C11 C12 C13 118.0(4) yes
C11 C12 P2 121.4(3) yes
C13 C12 P2 120.4(3) yes
C12 C13 C14 120.2(4) yes
C12 C13 H131 120.5 no
C14 C13 H131 119.3 no
C13 C14 C15 120.3(4) yes
C13 C14 H141 120.2 no
C15 C14 H141 119.5 no
C10 C15 C14 121.4(4) yes
C10 C15 H151 119.6 no
C14 C15 H151 119.0 no
C17 C16 C21 118.2(5) yes
C17 C16 P1 117.7(4) yes
C21 C16 P1 123.9(4) yes
C16 C17 C18 120.2(6) yes
C16 C17 H171 119.8 no
C18 C17 H171 120.0 no
C17 C18 C19 121.0(6) yes
C17 C18 H181 119.2 no
C19 C18 H181 119.9 no
C18 C19 C20 119.3(6) yes
C18 C19 H191 121.2 no
C20 C19 H191 119.4 no
C19 C20 C21 120.6(6) yes
C19 C20 H201 120.0 no
C21 C20 H201 119.4 no
C16 C21 C20 120.7(6) yes
C16 C21 H211 119.1 no
C20 C21 H211 120.3 no
C23 C22 C27 118.8(6) yes
C23 C22 P1 121.6(6) yes
C27 C22 P1 119.5(5) yes
C22 C23 C24 120.4(10) yes
C22 C23 H231 119.8 no
C24 C23 H231 119.8 no
C23 C24 C25 121.4(10) yes
C23 C24 H241 118.8 no
C25 C24 H241 119.7 no
C24 C25 C26 119.6(7) yes
C24 C25 H251 120.4 no
C26 C25 H251 119.8 no
C25 C26 C27 118.4(9) yes
C25 C26 H261 121.3 no
C27 C26 H261 120.2 no
C26 C27 C22 121.2(7) yes
C26 C27 H271 120.8 no
C22 C27 H271 117.9 no
C29 C28 C33 119.1(4) yes
C29 C28 P2 116.9(4) yes
C33 C28 P2 123.9(3) yes
C28 C29 C30 120.2(5) yes
C28 C29 H291 118.8 no
C30 C29 H291 121.0 no
C29 C30 C31 120.0(5) yes
C29 C30 H301 120.5 no
C31 C30 H301 119.5 no
C30 C31 C32 120.0(5) yes
C30 C31 H311 121.2 no
C32 C31 H311 118.8 no
C31 C32 C33 121.0(5) yes
C31 C32 H321 119.1 no
C33 C32 H321 119.9 no
C28 C33 C32 119.6(5) yes
C28 C33 H331 120.2 no
C32 C33 H331 120.1 no
C35 C34 C39 119.0(4) yes
C35 C34 P2 118.5(3) yes
C39 C34 P2 122.3(3) yes
C34 C35 C36 119.8(4) yes
C34 C35 H351 120.1 no
C36 C35 H351 120.1 no
C35 C36 C37 120.3(4) yes
C35 C36 H361 118.9 no
C37 C36 H361 120.7 no
C36 C37 C38 120.0(4) yes
C36 C37 H371 119.3 no
C38 C37 H371 120.7 no
C37 C38 C39 120.6(5) yes
C37 C38 H381 120.1 no
C39 C38 H381 119.3 no
C34 C39 C38 120.1(4) yes
C34 C39 H391 120.5 no
C38 C39 H391 119.4 no
C41 C40 C45 119.4(4) yes
C41 C40 Rh1 127.1(3) yes
C45 C40 Rh1 113.5(3) yes
C40 C41 C42 120.2(4) yes
C40 C41 H411 120.3 no
C42 C41 H411 119.4 no
C41 C42 C43 119.9(5) yes
C41 C42 H421 119.6 no
C43 C42 H421 120.5 no
C42 C43 C44 120.1(5) yes
C42 C43 H431 119.7 no
C44 C43 H431 120.2 no
C43 C44 C45 120.3(4) yes
C43 C44 H441 120.3 no
C45 C44 H441 119.4 no
C40 C45 C44 120.1(5) yes
C40 C45 C46 114.0(4) yes
C44 C45 C46 125.8(4) yes
C45 C46 C47 116.8(4) yes
C45 C46 H461 120.8 no
C47 C46 H461 122.4 no
C46 C47 C48 124.2(4) yes
C46 C47 Rh1 114.0(3) yes
C48 C47 Rh1 121.8(3) yes
C47 C48 C49 120.4(5) yes
C47 C48 C53 121.8(4) yes
C49 C48 C53 117.8(5) yes
C48 C49 C50 120.8(6) yes
C48 C49 H491 120.3 no
C50 C49 H491 119.0 no
C49 C50 C51 120.1(6) yes
C49 C50 H501 120.0 no
C51 C50 H501 119.9 no
C50 C51 C52 120.6(6) yes
C50 C51 H511 120.1 no
C52 C51 H511 119.3 no
C51 C52 C53 119.5(7) yes
C51 C52 H521 120.1 no
C53 C52 H521 120.4 no
C52 C53 C48 121.1(6) yes
C52 C53 H531 119.2 no
C48 C53 H531 119.7 no
B1 C61 C62 124.2(4) yes
B1 C61 C66 119.8(4) yes
C62 C61 C66 115.9(4) yes
C61 C62 C63 121.9(4) yes
C61 C62 H621 119.3 no
C63 C62 H621 118.8 no
C62 C63 C64 121.3(3) yes
C62 C63 C67 118.2(3) yes
C64 C63 C67 120.2(3) yes
C63 C64 C65 117.8(4) yes
C63 C64 H641 121.4 no
C65 C64 H641 120.8 no
C64 C65 C66 120.9(4) yes
C64 C65 C68 120.8(4) yes
C66 C65 C68 118.3(4) yes
C65 C66 C61 122.1(4) yes
C65 C66 H661 119.2 no
C61 C66 H661 118.7 no
C63 C67 F131 113.49(5) yes
C63 C67 F140 113.44(5) yes
F131 C67 F140 105.24(6) yes
C63 C67 F150 113.45(5) yes
F131 C67 F150 105.25(6) yes
F140 C67 F150 105.12(6) yes
C63 C67 F141 113.47(5) yes
C63 C67 F130 113.45(5) yes
F141 C67 F130 105.19(6) yes
C63 C67 F151 113.45(5) yes
F141 C67 F151 105.26(6) yes
F130 C67 F151 105.19(6) yes
C65 C68 F12 112.5(4) yes
C65 C68 F11 112.6(4) yes
F12 C68 F11 102.7(5) yes
C65 C68 F10 113.1(4) yes
F12 C68 F10 110.3(5) yes
F11 C68 F10 104.8(4) yes
B1 C69 C70 123.7(4) yes
B1 C69 C74 120.2(4) yes
C70 C69 C74 116.0(4) yes
C69 C70 C71 121.4(5) yes
C69 C70 H701 119.8 no
C71 C70 H701 118.7 no
C70 C71 C72 121.1(5) yes
C70 C71 C75 119.2(6) yes
C72 C71 C75 119.7(5) yes
C71 C72 C73 119.0(4) yes
C71 C72 H721 120.4 no
C73 C72 H721 120.5 no
C72 C73 C74 120.2(5) yes
C72 C73 C76 120.3(5) yes
C74 C73 C76 119.5(5) yes
C69 C74 C73 122.3(5) yes
C69 C74 H741 118.6 no
C73 C74 H741 119.1 no
C71 C75 F21 111.5(6) yes
C71 C75 F19 113.8(4) yes
F21 C75 F19 104.2(5) yes
C71 C75 F20 113.1(4) yes
F21 C75 F20 103.7(5) yes
F19 C75 F20 109.6(7) yes
C73 C76 F16 114.6(5) yes
C73 C76 F17 112.2(5) yes
F16 C76 F17 102.6(6) yes
C73 C76 F18 113.7(6) yes
F16 C76 F18 107.9(6) yes
F17 C76 F18 104.9(5) yes
B1 C77 C78 120.3(4) yes
B1 C77 C82 124.2(4) yes
C78 C77 C82 115.5(4) yes
C77 C78 C79 122.1(4) yes
C77 C78 H781 120.1 no
C79 C78 H781 117.8 no
C78 C79 C80 121.2(4) yes
C78 C79 C83 120.2(4) yes
C80 C79 C83 118.5(5) yes
C79 C80 C81 117.6(4) yes
C79 C80 H801 121.4 no
C81 C80 H801 121.0 no
C80 C81 C82 121.2(4) yes
C80 C81 C84 121.0(3) yes
C82 C81 C84 117.8(3) yes
C81 C82 C77 122.3(4) yes
C81 C82 H821 119.1 no
C77 C82 H821 118.6 no
C79 C83 F31 111.6(6) yes
C79 C83 F32 114.3(5) yes
F31 C83 F32 98.9(6) yes
C79 C83 F33 114.9(5) yes
F31 C83 F33 106.7(6) yes
F32 C83 F33 109.0(6) yes
C81 C84 F291 112.25(5) yes
C81 C84 F301 112.28(5) yes
F291 C84 F301 106.53(6) yes
C81 C84 F281 112.30(5) yes
F291 C84 F281 106.52(6) yes
F301 C84 F281 106.53(6) yes
C81 C84 F290 112.30(5) yes
C81 C84 F300 112.27(5) yes
F290 C84 F300 106.53(6) yes
C81 C84 F280 112.27(5) yes
F290 C84 F280 106.54(6) yes
F300 C84 F280 106.49(6) yes
B1 C85 C86 123.2(4) yes
B1 C85 C90 121.1(4) yes
C86 C85 C90 115.7(4) yes
C85 C86 C87 121.7(4) yes
C85 C86 H861 119.0 no
C87 C86 H861 119.3 no
C86 C87 C88 121.3(4) yes
C86 C87 C91 119.1(3) yes
C88 C87 C91 119.5(3) yes
C87 C88 C89 118.3(4) yes
C87 C88 H881 120.2 no
C89 C88 H881 121.5 no
C88 C89 C90 120.3(4) yes
C88 C89 C92 118.5(3) yes
C90 C89 C92 121.0(3) yes
C85 C90 C89 122.6(4) yes
C85 C90 H901 118.8 no
C89 C90 H901 118.6 no
C87 C91 F251 112.61(5) yes
C87 C91 F261 112.68(5) yes
F251 C91 F261 106.10(6) yes
C87 C91 F270 112.67(5) yes
F251 C91 F270 106.11(6) yes
F261 C91 F270 106.13(6) yes
C87 C91 F250 112.66(5) yes
C87 C91 F260 112.61(5) yes
F250 C91 F260 106.14(6) yes
C87 C91 F271 112.68(5) yes
F250 C91 F271 106.14(6) yes
F260 C91 F271 106.07(6) yes
C89 C92 F230 114.27(5) yes
C89 C92 F221 114.34(5) yes
F230 C92 F221 104.25(6) yes
C89 C92 F240 114.32(5) yes
F230 C92 F240 104.23(6) yes
F221 C92 F240 104.21(6) yes
C89 C92 F231 114.30(5) yes
C89 C92 F220 114.29(5) yes
F231 C92 F220 104.21(6) yes
C89 C92 F241 114.33(5) yes
F231 C92 F241 104.24(6) yes
F220 C92 F241 104.24(6) yes
C1 O1 C11 118.6(3) yes
C1 O1 Rh1 118.3(2) yes
C11 O1 Rh1 118.0(2) yes
C22 P1 C16 105.7(2) yes
C22 P1 C2 105.7(2) yes
C16 P1 C2 105.7(2) yes
C22 P1 Rh1 124.70(17) yes
C16 P1 Rh1 113.15(15) yes
C2 P1 Rh1 100.01(14) yes
C28 P2 C12 101.44(19) yes
C28 P2 C34 106.92(19) yes
C12 P2 C34 108.09(19) yes
C28 P2 Rh1 119.91(14) yes
C12 P2 Rh1 99.72(14) yes
C34 P2 Rh1 118.43(14) yes
O1 Rh1 C47 176.11(15) yes
O1 Rh1 C40 94.81(14) yes
C47 Rh1 C40 81.52(18) yes
O1 Rh1 P1 82.57(8) yes
C47 Rh1 P1 95.96(12) yes
C40 Rh1 P1 88.11(12) yes
O1 Rh1 P2 83.14(8) yes
C47 Rh1 P2 97.81(12) yes
C40 Rh1 P2 85.59(12) yes
P1 Rh1 P2 163.83(4) yes
O1 Rh1 Cl200 88.01(16) yes
C47 Rh1 Cl200 95.6(2) yes
C40 Rh1 Cl200 176.69(18) yes
P1 Rh1 Cl200 90.55(14) yes
P2 Rh1 Cl200 96.47(14) yes
O1 Rh1 C47 176.11(15) yes
O1 Rh1 C40 94.81(14) yes
C47 Rh1 C40 81.52(18) yes
O1 Rh1 P1 82.57(8) yes
C47 Rh1 P1 95.96(12) yes
C40 Rh1 P1 88.11(12) yes
O1 Rh1 P2 83.14(8) yes
C47 Rh1 P2 97.81(12) yes
C40 Rh1 P2 85.59(12) yes
P1 Rh1 P2 163.83(4) yes
O1 Rh1 Cl300 69.28(12) yes
C47 Rh1 Cl300 114.31(17) yes
C40 Rh1 Cl300 163.83(15) yes
P1 Rh1 Cl300 86.96(8) yes
P2 Rh1 Cl300 95.01(7) yes
Rh1 Cl200 C201 165.1(9) yes
Rh1 Cl300 C301 165.5(6) yes
Cl300 C301 Cl302 110.96(7) yes
Cl300 C301 H3012 107.0 no
Cl302 C301 H3012 105.0 no
Cl300 C301 H3011 112.2 no
Cl302 C301 H3011 112.4 no
H3012 C301 H3011 108.9 no
Cl200 C201 Cl202 111.09(7) yes
Cl200 C201 H2011 111.3 no
Cl202 C201 H2011 108.2 no
Cl200 C201 H2012 107.8 no
Cl202 C201 H2012 108.5 no
H2011 C201 H2012 109.9 no

loop_
_geom_bond_atom_site_label_1
_geom_bond_atom_site_label_2
_geom_bond_distance
_geom_bond_publ_flag
F10 C68 1.326(7) yes
F11 C68 1.339(6) yes
F12 C68 1.350(6) yes
F16 C76 1.350(8) yes
F17 C76 1.347(8) yes
F18 C76 1.315(7) yes
F19 C75 1.303(7) yes
F20 C75 1.295(7) yes
F21 C75 1.347(8) yes
F31 C83 1.349(9) yes
F32 C83 1.299(7) yes
F33 C83 1.298(7) yes
B1 C61 1.643(6) yes
B1 C69 1.649(6) yes
B1 C77 1.639(6) yes
B1 C85 1.640(6) yes
C1 C2 1.389(6) yes
C1 C6 1.388(6) yes
C1 O1 1.413(5) yes
C2 C3 1.410(6) yes
C2 P1 1.820(5) yes
C3 C4 1.381(8) yes
C3 H31 0.946 no
C4 C5 1.380(8) yes
C4 H41 0.925 no
C5 C6 1.392(6) yes
C5 H51 0.922 no
C6 C7 1.526(7) yes
C7 C8 1.542(7) yes
C7 C9 1.535(7) yes
C7 C10 1.532(6) yes
C8 H81 0.977 no
C8 H83 0.966 no
C8 H82 0.992 no
C9 H91 0.949 no
C9 H92 0.960 no
C9 H93 0.963 no
C10 C11 1.385(6) yes
C10 C15 1.395(7) yes
C11 C12 1.399(6) yes
C11 O1 1.408(5) yes
C12 C13 1.396(6) yes
C12 P2 1.828(4) yes
C13 C14 1.382(6) yes
C13 H131 0.931 no
C14 C15 1.385(7) yes
C14 H141 0.921 no
C15 H151 0.928 no
C16 C17 1.394(8) yes
C16 C21 1.392(7) yes
C16 P1 1.824(5) yes
C17 C18 1.390(9) yes
C17 H171 0.932 no
C18 C19 1.366(11) yes
C18 H181 0.936 no
C19 C20 1.379(10) yes
C19 H191 0.938 no
C20 C21 1.381(8) yes
C20 H201 0.944 no
C21 H211 0.935 no
C22 C23 1.360(10) yes
C22 C27 1.368(9) yes
C22 P1 1.826(5) yes
C23 C24 1.389(12) yes
C23 H231 0.931 no
C24 C25 1.337(17) yes
C24 H241 0.936 no
C25 C26 1.393(15) yes
C25 H251 0.927 no
C26 C27 1.401(9) yes
C26 H261 0.948 no
C27 H271 0.923 no
C28 C29 1.387(6) yes
C28 C33 1.400(6) yes
C28 P2 1.828(4) yes
C29 C30 1.404(7) yes
C29 H291 0.949 no
C30 C31 1.377(9) yes
C30 H301 0.942 no
C31 C32 1.368(9) yes
C31 H311 0.930 no
C32 C33 1.394(7) yes
C32 H321 0.919 no
C33 H331 0.926 no
C34 C35 1.400(6) yes
C34 C39 1.391(6) yes
C34 P2 1.817(4) yes
C35 C36 1.390(6) yes
C35 H351 0.930 no
C36 C37 1.379(8) yes
C36 H361 0.939 no
C37 C38 1.369(8) yes
C37 H371 0.923 no
C38 C39 1.388(7) yes
C38 H381 0.942 no
C39 H391 0.940 no
C40 C41 1.390(6) yes
C40 C45 1.409(6) yes
C40 Rh1 2.010(4) yes
C41 C42 1.393(7) yes
C41 H411 0.935 no
C42 C43 1.393(8) yes
C42 H421 0.920 no
C43 C44 1.388(8) yes
C43 H431 0.935 no
C44 C45 1.380(7) yes
C44 H441 0.934 no
C45 C46 1.447(7) yes
C46 C47 1.348(7) yes
C46 H461 0.943 no
C47 C48 1.476(7) yes
C47 Rh1 2.020(4) yes
C48 C49 1.396(7) yes
C48 C53 1.387(8) yes
C49 C50 1.389(9) yes
C49 H491 0.938 no
C50 C51 1.373(11) yes
C50 H501 0.934 no
C51 C52 1.364(10) yes
C51 H511 0.934 no
C52 C53 1.404(8) yes
C52 H521 0.930 no
C53 H531 0.929 no
C61 C62 1.394(6) yes
C61 C66 1.393(6) yes
C62 C63 1.394(6) yes
C62 H621 0.946 no
C63 C64 1.378(6) yes
C63 C67 1.496(3) yes
C64 C65 1.378(6) yes
C64 H641 0.910 no
C65 C66 1.399(6) yes
C65 C68 1.494(7) yes
C66 H661 0.932 no
C67 F131 1.287(5) yes
C67 F140 1.284(5) yes
C67 F150 1.305(5) yes
C67 F141 1.264(5) yes
C67 F130 1.299(5) yes
C67 F151 1.280(5) yes
C69 C70 1.401(6) yes
C69 C74 1.398(7) yes
C70 C71 1.395(7) yes
C70 H701 0.943 no
C71 C72 1.374(9) yes
C71 C75 1.495(7) yes
C72 C73 1.374(8) yes
C72 H721 0.921 no
C73 C74 1.398(6) yes
C73 C76 1.500(9) yes
C74 H741 0.941 no
C77 C78 1.406(6) yes
C77 C82 1.391(6) yes
C78 C79 1.384(7) yes
C78 H781 0.931 no
C79 C80 1.388(7) yes
C79 C83 1.489(7) yes
C80 C81 1.377(6) yes
C80 H801 0.938 no
C81 C82 1.395(6) yes
C81 C84 1.505(3) yes
C82 H821 0.931 no
C84 F291 1.327(6) yes
C84 F301 1.319(6) yes
C84 F281 1.321(6) yes
C84 F290 1.331(5) yes
C84 F300 1.330(5) yes
C84 F280 1.328(5) yes
C85 C86 1.398(6) yes
C85 C90 1.396(6) yes
C86 C87 1.402(5) yes
C86 H861 0.945 no
C87 C88 1.370(6) yes
C87 C91 1.497(3) yes
C88 C89 1.387(7) yes
C88 H881 0.945 no
C89 C90 1.395(6) yes
C89 C92 1.468(3) yes
C90 H901 0.936 no
C91 F251 1.318(6) yes
C91 F261 1.313(6) yes
C91 F270 1.309(6) yes
C91 F250 1.309(5) yes
C91 F260 1.313(4) yes
C91 F271 1.317(4) yes
C92 F230 1.322(5) yes
C92 F221 1.316(4) yes
C92 F240 1.327(4) yes
C92 F231 1.322(6) yes
C92 F220 1.323(6) yes
C92 F241 1.319(6) yes
O1 Rh1 2.223(3) yes
P1 Rh1 2.3036(11) yes
P2 Rh1 2.2969(10) yes
Rh1 Cl200 2.393(7) yes
Rh1 Cl300 2.763(4) yes
Cl202 C201 1.781(7) yes
Cl200 C201 1.788(7) yes
Cl300 C301 1.751(6) yes
Cl302 C301 1.734(6) yes
C301 H3012 0.972 no
C301 H3011 0.975 no
C201 H2011 0.973 no
C201 H2012 0.971 no
